data_4072258
loop_
_publ_author_name
'Bolton, Paul D.'
'Feliz, Marta'
'Cowley, Andrew R.'
'Clot, Eric'
'Mountford, Philip'

_publ_section_title
;
 Ti&#xE5FB;NR vs Ti&#x2212;R&#x2032; Functional Group Selectivity in
 Titanium Imido Alkyl Cations from an Experimental Perspective
;
_journal_issue 23
_journal_name_full Organometallics
_journal_page_first 6096
_journal_paper_doi 10.1021/om800709f
_journal_volume 27
_journal_year 2008
_chemical_compound_source
;
synthesis as described
;
_chemical_formula_moiety ' C24 H55 N6 Si Ti, C24 B F20 '
_chemical_formula_sum 'C48 H55 B F20 N6 Si Ti'
_chemical_formula_weight 1182.76
_chemical_name_systematic
; 
[Ti(NtBu)(Me3[9]aneN3){Me3SiCH2C(NiPr)2}][BArF4]
;
_space_group_IT_number 2
_symmetry_cell_setting triclinic
_symmetry_space_group_name_Hall '-P 1'
_symmetry_space_group_name_H-M 'P -1'
_atom_sites_solution_hydrogens geom
_atom_sites_solution_primary direct
_cell_angle_alpha 75.5723(5)
_cell_angle_beta 80.1952(5)
_cell_angle_gamma 86.9238(5)
_cell_formula_units_Z 2
_cell_length_a 11.9619(2)
_cell_length_b 12.7619(2)
_cell_length_c 17.9840(2)
_cell_measurement_reflns_used 53966
_cell_measurement_temperature 150
_cell_measurement_theta_max 28
_cell_measurement_theta_min 5
_cell_volume 2619.78(7)
_computing_cell_refinement
; 
KappaCCD software 'DENZO' (Otwinowski & Minor, 1996) 
;
_computing_data_collection
; 
KappaCCD software 'Collect' (Nonius, 2000) 
;
_computing_data_reduction
; 
KappaCCD software 'DENZO' (Otwinowski & Minor, 1996) 
;
_computing_publication_material
; 
CRYSTALS (Watkin et al, 2001) 
;
_computing_structure_refinement
; 
CRYSTALS (Watkin et al, 2001) 
;
_computing_structure_solution 'SIR92 (Giacovazzo et al, 1992)'
_diffrn_ambient_temperature 150
_diffrn_measured_fraction_theta_full 0.995
_diffrn_measured_fraction_theta_max 0.995
_diffrn_measurement_device_type
; 
Nonius KappaCCD 
;
_diffrn_measurement_method \w
_diffrn_radiation_monochromator graphite
_diffrn_radiation_type 'Mo K\a'
_diffrn_radiation_wavelength 0.71073
_diffrn_reflns_av_R_equivalents 0.049
_diffrn_reflns_limit_h_max 15
_diffrn_reflns_limit_h_min -15
_diffrn_reflns_limit_k_max 16
_diffrn_reflns_limit_k_min -16
_diffrn_reflns_limit_l_max 23
_diffrn_reflns_limit_l_min -23
_diffrn_reflns_number 53966
_diffrn_reflns_theta_full 27.557
_diffrn_reflns_theta_max 27.557
_diffrn_reflns_theta_min 5.132
_diffrn_standards_decay_% 0.00
_diffrn_standards_interval_count 0
_diffrn_standards_interval_time 0
_diffrn_standards_number 0
_exptl_absorpt_coefficient_mu 0.299
_exptl_absorpt_correction_T_max 0.95
_exptl_absorpt_correction_T_min 0.89
_exptl_absorpt_correction_type multi-scan
_exptl_absorpt_process_details
; 
 Denzo/Scalepack (Otwinowski & Minor, 1996) 
;
_exptl_crystal_colour ' pink '
_exptl_crystal_density_diffrn 1.499
_exptl_crystal_description ' fragment '
_exptl_crystal_F_000 1212
_exptl_crystal_size_max 0.38
_exptl_crystal_size_mid 0.34
_exptl_crystal_size_min 0.18
_refine_diff_density_max 0.48
_refine_diff_density_min -0.48
_refine_ls_extinction_method None
_refine_ls_goodness_of_fit_ref 1.0982
_refine_ls_hydrogen_treatment noref
_refine_ls_matrix_type full
_refine_ls_number_parameters 687
_refine_ls_number_reflns 7976
_refine_ls_number_restraints 48
_refine_ls_R_factor_all 0.0652
_refine_ls_R_factor_gt 0.0402
_refine_ls_shift/su_max 0.031229
_refine_ls_structure_factor_coef F
_refine_ls_weighting_details
;
 Method, part 1, Chebychev polynomial, (Watkin, 1994, Prince, 1982) 
 [weight] = 1.0/[A~0~*T~0~(x)+A~1~*T~1~(x) ... +A~n-1~]*T~n-1~(x)] 
 where A~i~ are the Chebychev coefficients listed below and x= Fcalc/Fmax 
 Method = Robust Weighting (Prince, 1982) 
 W = [weight] * [1-(deltaF/6*sigmaF)^2^]^2^ 
 A~i~ are: 
 0.663 0.427 0.335 
;
_refine_ls_weighting_scheme calc
_refine_ls_wR_factor_all 0.0703
_refine_ls_wR_factor_gt 0.0476
_refine_ls_wR_factor_ref 0.0476
_reflns_limit_h_max 15
_reflns_limit_h_min -15
_reflns_limit_k_max 16
_reflns_limit_k_min -15
_reflns_limit_l_max 23
_reflns_limit_l_min 0
_reflns_number_gt 7976
_reflns_number_total 11970
_reflns_threshold_expression I>3.00u(I)
_cod_data_source_file om800709f_si_001.cif
_cod_data_source_block compound_14-BArF4
_cod_depositor_comments
;
The following automatic conversions were performed:
'_atom_site_refinement_disorder_assembly' tag replaced with
'_atom_site_disorder_assembly'.

'_atom_site_refinement_disorder_group'
tag replaced with '_atom_site_disorder_group'.

Automatic conversion script
Id: cif_correct_tags 1440 2010-10-19 06:21:57Z saulius 

The following automatic conversions were performed:

'_symmetry_cell_setting' value 'Triclinic' changed to 'triclinic'
according to /home/saulius/struct/CIF-dictionaries/cif_core.dic
dictionary named 'cif_core.dic' version 2.4.1 from 2010-06-29.

Automatic conversion script
Id: cif_fix_values 1715 2011-07-08 13:25:40Z adriana 
;
_cod_original_sg_symbol_H-M 'P -1 '
_cod_original_formula_sum ' C48 H55 B1 F20 N6 Si Ti '
_cod_database_code 4072258

loop_
_symmetry_equiv_pos_as_xyz
x,y,z
-x,-y,-z

loop_
_atom_site_label
_atom_site_type_symbol
_atom_site_fract_x
_atom_site_fract_y
_atom_site_fract_z
_atom_site_U_iso_or_equiv
_atom_site_occupancy
_atom_site_adp_type
_atom_site_refinement_flags_posn
_atom_site_refinement_flags_occupancy
_atom_site_disorder_assembly
_atom_site_disorder_group
Ti1 Ti 0.09971(3) 0.37486(3) 0.27022(2) 0.0194 1.0000 Uani . . . .
N1 N 0.21905(15) 0.36288(14) 0.31225(10) 0.0258 1.0000 Uani . . . .
C1 C 0.32221(19) 0.35708(19) 0.34688(14) 0.0348 1.0000 Uani D . . .
C2 C 0.3112(4) 0.4441(4) 0.3954(3) 0.0414(14) 0.614(11) Uiso D P 1 1
C3 C 0.4253(4) 0.3824(5) 0.2845(3) 0.0520(15) 0.614(11) Uiso D P 1 1
C4 C 0.3337(4) 0.2456(4) 0.4018(3) 0.0395(12) 0.614(11) Uiso D P 1 1
C52 C 0.3498(8) 0.4641(6) 0.3597(6) 0.055(3) 0.386(11) Uiso D P 1 2
C53 C 0.4248(6) 0.3254(8) 0.2881(4) 0.051(2) 0.386(11) Uiso D P 1 2
C54 C 0.3189(7) 0.2661(6) 0.4223(5) 0.041(2) 0.386(11) Uiso D P 1 2
N2 N 0.13457(14) 0.49642(13) 0.16605(9) 0.0223 1.0000 Uani . . . .
C5 C 0.07576(17) 0.57011(16) 0.19934(11) 0.0216 1.0000 Uani . . . .
N3 N 0.02827(14) 0.53024(13) 0.27360(9) 0.0220 1.0000 Uani . . . .
C6 C 0.20725(19) 0.53249(17) 0.09020(12) 0.0284 1.0000 Uani . . . .
C7 C 0.3214(3) 0.4761(3) 0.0885(2) 0.0637 1.0000 Uani . . . .
C8 C 0.1500(3) 0.5201(3) 0.02357(15) 0.0679 1.0000 Uani . . . .
C9 C 0.06290(19) 0.68516(16) 0.15531(12) 0.0268 1.0000 Uani . . . .
Si1 Si 0.17741(5) 0.78317(5) 0.15079(4) 0.0306 1.0000 Uani . . . .
C10 C 0.2260(2) 0.8494(2) 0.04741(17) 0.0471 1.0000 Uani . . . .
C11 C 0.1170(3) 0.8874(2) 0.20166(18) 0.0485 1.0000 Uani . . . .
C12 C 0.2942(2) 0.7087(2) 0.19666(17) 0.0422 1.0000 Uani . . . .
C13 C -0.02021(19) 0.60399(17) 0.32227(12) 0.0277 1.0000 Uani . . . .
C14 C 0.0539(3) 0.6055(3) 0.38259(18) 0.0535 1.0000 Uani . . . .
C15 C -0.1413(2) 0.5779(2) 0.36140(18) 0.0460 1.0000 Uani . . . .
N4 N -0.08092(15) 0.34714(14) 0.22290(10) 0.0270 1.0000 Uani D . . .
N5 N -0.00886(14) 0.25859(14) 0.36995(10) 0.0237 1.0000 Uani D . . .
N6 N 0.12066(15) 0.21485(14) 0.23237(10) 0.0266 1.0000 Uani D . . .
C16 C -0.1616(3) 0.2787(4) 0.2855(2) 0.0265(10) 0.518(6) Uiso D P 2 1
C17 C -0.1340(3) 0.2845(4) 0.3632(2) 0.0259(10) 0.518(6) Uiso D P 2 1
C18 C 0.0171(4) 0.1444(3) 0.3668(2) 0.0263(10) 0.518(6) Uiso D P 2 1
C19 C 0.1214(4) 0.1329(3) 0.3097(2) 0.0267(10) 0.518(6) Uiso D P 2 1
C20 C 0.0308(4) 0.1859(4) 0.1923(3) 0.0306(11) 0.518(6) Uiso D P 2 1
C21 C -0.0382(4) 0.2838(4) 0.1612(3) 0.0282(10) 0.518(6) Uiso D P 2 1
C66 C -0.1653(4) 0.3282(4) 0.2985(3) 0.0283(11) 0.482(6) Uiso D P 2 2
C67 C -0.1239(4) 0.2399(5) 0.3616(3) 0.0253(11) 0.482(6) Uiso D P 2 2
C68 C 0.0608(5) 0.1544(4) 0.3759(3) 0.0255(11) 0.482(6) Uiso D P 2 2
C69 C 0.0793(5) 0.1230(4) 0.2981(3) 0.0295(11) 0.482(6) Uiso D P 2 2
C70 C 0.0550(4) 0.2292(5) 0.1665(3) 0.0343(12) 0.482(6) Uiso D P 2 2
C71 C -0.0684(5) 0.2557(4) 0.1892(3) 0.0326(12) 0.482(6) Uiso D P 2 2
C22 C -0.1323(2) 0.4447(2) 0.17822(15) 0.0375 1.0000 Uani . . . .
C23 C 0.0005(2) 0.2846(2) 0.44434(13) 0.0351 1.0000 Uani . . . .
C24 C 0.2365(2) 0.2019(2) 0.19271(19) 0.0490 1.0000 Uani . . . .
B1 B 0.39925(19) 0.07004(18) 0.74857(14) 0.0224 1.0000 Uani . . . .
C25 C 0.50398(17) 0.14364(16) 0.69023(12) 0.0228 1.0000 Uani . . . .
C26 C 0.47731(17) 0.24034(17) 0.63977(13) 0.0261 1.0000 Uani . . . .
C27 C 0.55427(19) 0.30466(17) 0.58404(13) 0.0285 1.0000 Uani . . . .
C28 C 0.66702(18) 0.27342(17) 0.57554(12) 0.0268 1.0000 Uani . . . .
C29 C 0.69876(17) 0.17823(17) 0.62243(12) 0.0246 1.0000 Uani . . . .
C30 C 0.61759(17) 0.11552(16) 0.67760(12) 0.0226 1.0000 Uani . . . .
F1 F 0.36828(10) 0.27579(10) 0.64521(8) 0.0342 1.0000 Uani . . . .
F2 F 0.52171(13) 0.39648(11) 0.53745(8) 0.0415 1.0000 Uani . . . .
F3 F 0.74423(12) 0.33535(11) 0.52142(8) 0.0378 1.0000 Uani . . . .
F4 F 0.80839(10) 0.14558(11) 0.61428(8) 0.0335 1.0000 Uani . . . .
F5 F 0.65720(10) 0.02146(10) 0.71919(7) 0.0293 1.0000 Uani . . . .
C31 C 0.44061(16) -0.03743(16) 0.81117(12) 0.0227 1.0000 Uani . . . .
C32 C 0.50732(17) -0.02389(16) 0.86431(12) 0.0244 1.0000 Uani . . . .
C33 C 0.53626(18) -0.10534(19) 0.92456(13) 0.0298 1.0000 Uani . . . .
C34 C 0.49733(19) -0.20843(18) 0.93504(13) 0.0315 1.0000 Uani . . . .
C35 C 0.43067(19) -0.22723(17) 0.88466(14) 0.0312 1.0000 Uani . . . .
C36 C 0.40368(17) -0.14266(17) 0.82499(13) 0.0270 1.0000 Uani . . . .
F6 F 0.54751(11) 0.07543(10) 0.85838(7) 0.0309 1.0000 Uani . . . .
F7 F 0.60205(13) -0.08529(12) 0.97316(8) 0.0422 1.0000 Uani . . . .
F8 F 0.52246(14) -0.28853(12) 0.99420(9) 0.0469 1.0000 Uani . . . .
F9 F 0.38981(14) -0.32690(11) 0.89459(9) 0.0452 1.0000 Uani . . . .
F10 F 0.33491(12) -0.16997(10) 0.78038(8) 0.0366 1.0000 Uani . . . .
C37 C 0.33107(17) 0.04007(16) 0.68385(12) 0.0249 1.0000 Uani . . . .
C38 C 0.38751(18) -0.02030(17) 0.63398(13) 0.0280 1.0000 Uani . . . .
C39 C 0.3470(2) -0.03862(18) 0.57125(13) 0.0338 1.0000 Uani . . . .
C40 C 0.2438(2) 0.00472(19) 0.55498(14) 0.0357 1.0000 Uani . . . .
C41 C 0.18376(19) 0.06480(18) 0.60176(14) 0.0320 1.0000 Uani . . . .
C42 C 0.22739(18) 0.08170(17) 0.66451(13) 0.0271 1.0000 Uani . . . .
F11 F 0.49050(11) -0.06379(11) 0.64571(8) 0.0347 1.0000 Uani . . . .
F12 F 0.40718(14) -0.09856(13) 0.52585(9) 0.0485 1.0000 Uani . . . .
F13 F 0.20159(15) -0.01292(13) 0.49404(9) 0.0501 1.0000 Uani . . . .
F14 F 0.08144(13) 0.10742(12) 0.58707(9) 0.0468 1.0000 Uani . . . .
F15 F 0.16262(11) 0.14504(11) 0.70537(8) 0.0339 1.0000 Uani . . . .
C43 C 0.32061(17) 0.13591(17) 0.80769(12) 0.0249 1.0000 Uani . . . .
C44 C 0.22319(18) 0.08797(18) 0.85474(13) 0.0288 1.0000 Uani . . . .
C45 C 0.1574(2) 0.1297(2) 0.91158(14) 0.0371 1.0000 Uani . . . .
C46 C 0.1889(2) 0.2249(2) 0.92470(14) 0.0383 1.0000 Uani . . . .
C47 C 0.2839(2) 0.2765(2) 0.88053(14) 0.0345 1.0000 Uani . . . .
C48 C 0.34750(18) 0.23204(18) 0.82375(13) 0.0281 1.0000 Uani . . . .
F16 F 0.18807(11) -0.00644(11) 0.84521(8) 0.0355 1.0000 Uani . . . .
F17 F 0.06343(13) 0.07906(14) 0.95394(9) 0.0526 1.0000 Uani . . . .
F18 F 0.12554(15) 0.26615(15) 0.98052(9) 0.0560 1.0000 Uani . . . .
F19 F 0.31517(13) 0.37019(12) 0.89250(10) 0.0471 1.0000 Uani . . . .
F20 F 0.44033(11) 0.28823(11) 0.78474(8) 0.0360 1.0000 Uani . . . .
H21 H 0.3807 0.4420 0.4197 0.0497 0.614 Uiso . . 1 1
H22 H 0.2431 0.4287 0.4370 0.0497 0.614 Uiso . . 1 1
H23 H 0.3028 0.5175 0.3604 0.0497 0.614 Uiso . . 1 1
H31 H 0.4947 0.3780 0.3093 0.0624 0.614 Uiso . . 1 1
H32 H 0.4175 0.4570 0.2512 0.0624 0.614 Uiso . . 1 1
H33 H 0.4322 0.3289 0.2516 0.0624 0.614 Uiso . . 1 1
H41 H 0.4044 0.2427 0.4250 0.0474 0.614 Uiso . . 1 1
H42 H 0.2664 0.2326 0.4442 0.0474 0.614 Uiso . . 1 1
H43 H 0.3378 0.1886 0.3720 0.0474 0.614 Uiso . . 1 1
H521 H 0.4206 0.4564 0.3833 0.0665 0.386 Uiso . . 1 2
H522 H 0.2856 0.4878 0.3956 0.0665 0.386 Uiso . . 1 2
H523 H 0.3615 0.5192 0.3087 0.0665 0.386 Uiso . . 1 2
H531 H 0.4963 0.3209 0.3105 0.0610 0.386 Uiso . . 1 2
H532 H 0.4328 0.3816 0.2376 0.0610 0.386 Uiso . . 1 2
H533 H 0.4100 0.2536 0.2789 0.0610 0.386 Uiso . . 1 2
H541 H 0.3912 0.2659 0.4434 0.0488 0.386 Uiso . . 1 2
H542 H 0.2534 0.2789 0.4618 0.0488 0.386 Uiso . . 1 2
H543 H 0.3102 0.1946 0.4106 0.0488 0.386 Uiso . . 1 2
H61 H 0.2201 0.6115 0.0826 0.0335 1.0000 Uiso . . . .
H71 H 0.3685 0.5026 0.0361 0.0647 1.0000 Uiso . . . .
H72 H 0.3606 0.4920 0.1292 0.0647 1.0000 Uiso . . . .
H73 H 0.3107 0.3962 0.0990 0.0647 1.0000 Uiso . . . .
H81 H 0.2023 0.5455 -0.0268 0.0822 1.0000 Uiso . . . .
H82 H 0.0785 0.5644 0.0228 0.0822 1.0000 Uiso . . . .
H83 H 0.1317 0.4423 0.0309 0.0822 1.0000 Uiso . . . .
H91 H -0.0099 0.7138 0.1798 0.0319 1.0000 Uiso . . . .
H92 H 0.0577 0.6843 0.1005 0.0319 1.0000 Uiso . . . .
H101 H 0.2870 0.9020 0.0434 0.0547 1.0000 Uiso . . . .
H102 H 0.1608 0.8886 0.0241 0.0547 1.0000 Uiso . . . .
H103 H 0.2565 0.7934 0.0188 0.0547 1.0000 Uiso . . . .
H111 H 0.1773 0.9398 0.1995 0.0598 1.0000 Uiso . . . .
H112 H 0.0539 0.9267 0.1758 0.0598 1.0000 Uiso . . . .
H113 H 0.0870 0.8521 0.2572 0.0598 1.0000 Uiso . . . .
H121 H 0.3554 0.7603 0.1945 0.0516 1.0000 Uiso . . . .
H122 H 0.2651 0.6726 0.2522 0.0516 1.0000 Uiso . . . .
H123 H 0.3256 0.6527 0.1682 0.0516 1.0000 Uiso . . . .
H131 H -0.0222 0.6775 0.2863 0.0332 1.0000 Uiso . . . .
H141 H 0.0199 0.6559 0.4151 0.0714 1.0000 Uiso . . . .
H142 H 0.1315 0.6306 0.3558 0.0714 1.0000 Uiso . . . .
H143 H 0.0592 0.5309 0.4166 0.0714 1.0000 Uiso . . . .
H151 H -0.1692 0.6307 0.3934 0.0561 1.0000 Uiso . . . .
H152 H -0.1443 0.5029 0.3957 0.0561 1.0000 Uiso . . . .
H153 H -0.1905 0.5829 0.3209 0.0561 1.0000 Uiso . . . .
H161 H -0.2408 0.3057 0.2811 0.0318 0.518 Uiso . . 2 1
H162 H -0.1545 0.2021 0.2807 0.0318 0.518 Uiso . . 2 1
H171 H -0.1517 0.3593 0.3702 0.0311 0.518 Uiso . . 2 1
H172 H -0.1821 0.2313 0.4052 0.0311 0.518 Uiso . . 2 1
H181 H 0.0287 0.1017 0.4197 0.0315 0.518 Uiso . . 2 1
H182 H -0.0489 0.1149 0.3514 0.0315 0.518 Uiso . . 2 1
H191 H 0.1899 0.1445 0.3315 0.0320 0.518 Uiso . . 2 1
H192 H 0.1243 0.0583 0.3010 0.0320 0.518 Uiso . . 2 1
H201 H -0.0204 0.1309 0.2303 0.0367 0.518 Uiso . . 2 1
H202 H 0.0678 0.1550 0.1482 0.0367 0.518 Uiso . . 2 1
H211 H 0.0099 0.3324 0.1163 0.0339 0.518 Uiso . . 2 1
H212 H -0.1050 0.2600 0.1432 0.0339 0.518 Uiso . . 2 1
H661 H -0.1756 0.3968 0.3163 0.0340 0.482 Uiso . . 2 2
H662 H -0.2396 0.3065 0.2888 0.0340 0.482 Uiso . . 2 2
H671 H -0.1750 0.2378 0.4121 0.0304 0.482 Uiso . . 2 2
H672 H -0.1264 0.1689 0.3479 0.0304 0.482 Uiso . . 2 2
H681 H 0.1359 0.1654 0.3899 0.0307 0.482 Uiso . . 2 2
H682 H 0.0195 0.0953 0.4171 0.0307 0.482 Uiso . . 2 2
H691 H 0.1366 0.0627 0.3000 0.0354 0.482 Uiso . . 2 2
H692 H 0.0058 0.0979 0.2896 0.0354 0.482 Uiso . . 2 2
H701 H 0.0894 0.2895 0.1228 0.0411 0.482 Uiso . . 2 2
H702 H 0.0604 0.1606 0.1486 0.0411 0.482 Uiso . . 2 2
H711 H -0.1056 0.1918 0.2280 0.0392 0.482 Uiso . . 2 2
H712 H -0.1058 0.2725 0.1418 0.0392 0.482 Uiso . . 2 2
H221 H -0.2029 0.4247 0.1624 0.0468 1.0000 Uiso . . . .
H222 H -0.1516 0.4978 0.2111 0.0468 1.0000 Uiso . . . .
H223 H -0.0773 0.4779 0.1307 0.0468 1.0000 Uiso . . . .
H231 H -0.0471 0.2336 0.4881 0.0418 1.0000 Uiso . . . .
H232 H -0.0265 0.3606 0.4427 0.0418 1.0000 Uiso . . . .
H233 H 0.0815 0.2773 0.4524 0.0418 1.0000 Uiso . . . .
H241 H 0.2433 0.1317 0.1769 0.0562 1.0000 Uiso . . . .
H242 H 0.2915 0.2021 0.2288 0.0562 1.0000 Uiso . . . .
H243 H 0.2537 0.2630 0.1454 0.0562 1.0000 Uiso . . . .

loop_
_atom_site_aniso_label
_atom_site_aniso_U_11
_atom_site_aniso_U_22
_atom_site_aniso_U_33
_atom_site_aniso_U_23
_atom_site_aniso_U_13
_atom_site_aniso_U_12
Ti1 0.02300(17) 0.01771(16) 0.01723(16) -0.00461(12) -0.00261(13) 0.00097(12)
N1 0.0270(9) 0.0239(8) 0.0255(9) -0.0039(7) -0.0050(7) 0.0005(7)
C1 0.0295(11) 0.0377(12) 0.0377(13) -0.0049(10) -0.0140(10) 0.0007(9)
N2 0.0278(9) 0.0214(8) 0.0170(8) -0.0052(6) -0.0009(7) -0.0002(6)
C5 0.0250(10) 0.0207(9) 0.0207(9) -0.0059(7) -0.0071(8) 0.0012(7)
N3 0.0277(9) 0.0205(8) 0.0182(8) -0.0068(6) -0.0024(7) 0.0023(6)
C6 0.0372(12) 0.0259(10) 0.0206(10) -0.0066(8) 0.0030(9) -0.0060(9)
C7 0.0544(18) 0.0464(16) 0.0611(19) 0.0121(14) 0.0295(15) 0.0132(13)
C8 0.090(2) 0.095(3) 0.0201(12) -0.0166(14) 0.0054(14) -0.050(2)
C9 0.0349(11) 0.0216(10) 0.0233(10) -0.0042(8) -0.0061(8) 0.0017(8)
Si1 0.0329(3) 0.0247(3) 0.0344(3) -0.0076(2) -0.0046(3) -0.0026(2)
C10 0.0421(14) 0.0428(15) 0.0519(16) -0.0088(12) 0.0028(12) -0.0085(11)
C11 0.0489(16) 0.0443(15) 0.0562(17) -0.0218(13) -0.0031(13) -0.0085(12)
C12 0.0395(13) 0.0363(13) 0.0531(16) -0.0068(11) -0.0183(12) -0.0053(10)
C13 0.0357(11) 0.0237(10) 0.0237(10) -0.0090(8) -0.0007(9) 0.0037(8)
C14 0.0592(18) 0.070(2) 0.0491(16) -0.0449(15) -0.0160(14) 0.0068(15)
C15 0.0358(13) 0.0466(15) 0.0579(17) -0.0279(13) 0.0068(12) 0.0061(11)
N4 0.0298(9) 0.0273(9) 0.0246(9) -0.0052(7) -0.0078(7) -0.0012(7)
N5 0.0271(9) 0.0241(8) 0.0184(8) -0.0043(7) -0.0009(7) 0.0003(7)
N6 0.0306(9) 0.0224(8) 0.0254(9) -0.0071(7) 0.0012(7) 0.0010(7)
C22 0.0423(13) 0.0349(12) 0.0398(13) -0.0059(10) -0.0243(11) 0.0013(10)
C23 0.0402(13) 0.0459(14) 0.0183(10) -0.0045(9) -0.0049(9) -0.0071(10)
C24 0.0402(14) 0.0303(12) 0.0700(19) -0.0182(12) 0.0173(13) 0.0017(10)
B1 0.0196(10) 0.0214(10) 0.0257(11) -0.0043(9) -0.0045(8) 0.0012(8)
C25 0.0233(10) 0.0207(9) 0.0249(10) -0.0059(8) -0.0054(8) 0.0002(7)
C26 0.0226(10) 0.0257(10) 0.0306(11) -0.0069(8) -0.0060(8) 0.0017(8)
C27 0.0349(11) 0.0212(10) 0.0282(11) -0.0018(8) -0.0082(9) 0.0001(8)
C28 0.0297(11) 0.0281(11) 0.0219(10) -0.0069(8) 0.0012(8) -0.0068(8)
C29 0.0213(9) 0.0297(11) 0.0245(10) -0.0109(8) -0.0020(8) 0.0001(8)
C30 0.0255(10) 0.0208(9) 0.0216(9) -0.0048(7) -0.0056(8) 0.0019(7)
F1 0.0240(6) 0.0280(6) 0.0457(8) 0.0008(6) -0.0084(6) 0.0049(5)
F2 0.0451(8) 0.0289(7) 0.0416(8) 0.0102(6) -0.0102(6) -0.0005(6)
F3 0.0365(7) 0.0395(7) 0.0296(7) -0.0003(6) 0.0068(6) -0.0104(6)
F4 0.0216(6) 0.0421(7) 0.0342(7) -0.0095(6) 0.0020(5) 0.0019(5)
F5 0.0231(6) 0.0276(6) 0.0327(7) -0.0006(5) -0.0043(5) 0.0062(5)
C31 0.0195(9) 0.0234(10) 0.0230(9) -0.0036(8) -0.0011(7) 0.0022(7)
C32 0.0209(9) 0.0235(10) 0.0264(10) -0.0034(8) -0.0017(8) 0.0008(7)
C33 0.0262(10) 0.0391(12) 0.0238(10) -0.0062(9) -0.0060(8) 0.0020(9)
C34 0.0334(12) 0.0305(11) 0.0243(10) 0.0021(9) -0.0018(9) 0.0054(9)
C35 0.0322(11) 0.0219(10) 0.0342(11) -0.0006(9) 0.0007(9) -0.0019(8)
C36 0.0226(10) 0.0265(10) 0.0310(11) -0.0061(9) -0.0038(8) -0.0007(8)
F6 0.0343(7) 0.0279(6) 0.0318(7) -0.0051(5) -0.0103(5) -0.0053(5)
F7 0.0457(8) 0.0488(9) 0.0334(7) -0.0036(6) -0.0194(6) -0.0002(7)
F8 0.0585(10) 0.0383(8) 0.0349(8) 0.0093(6) -0.0120(7) 0.0074(7)
F9 0.0555(9) 0.0227(7) 0.0514(9) 0.0032(6) -0.0082(7) -0.0083(6)
F10 0.0383(7) 0.0284(7) 0.0450(8) -0.0049(6) -0.0153(6) -0.0087(5)
C37 0.0257(10) 0.0214(9) 0.0266(10) -0.0024(8) -0.0053(8) -0.0029(8)
C38 0.0266(10) 0.0257(10) 0.0319(11) -0.0059(9) -0.0067(9) -0.0010(8)
C39 0.0447(13) 0.0289(11) 0.0297(11) -0.0090(9) -0.0070(10) -0.0062(10)
C40 0.0475(14) 0.0323(12) 0.0283(11) -0.0001(9) -0.0165(10) -0.0105(10)
C41 0.0300(11) 0.0274(11) 0.0362(12) 0.0042(9) -0.0152(9) -0.0049(9)
C42 0.0262(10) 0.0233(10) 0.0301(11) -0.0014(8) -0.0070(8) -0.0013(8)
F11 0.0300(7) 0.0367(7) 0.0424(8) -0.0191(6) -0.0082(6) 0.0080(5)
F12 0.0613(10) 0.0505(9) 0.0421(8) -0.0262(7) -0.0089(7) -0.0009(7)
F13 0.0694(11) 0.0500(9) 0.0379(8) -0.0076(7) -0.0294(8) -0.0115(8)
F14 0.0405(8) 0.0462(8) 0.0550(9) 0.0005(7) -0.0308(7) 0.0019(6)
F15 0.0254(6) 0.0350(7) 0.0412(7) -0.0073(6) -0.0103(5) 0.0076(5)
C43 0.0225(10) 0.0253(10) 0.0263(10) -0.0043(8) -0.0069(8) 0.0051(8)
C44 0.0245(10) 0.0299(11) 0.0299(11) -0.0037(9) -0.0051(9) 0.0027(8)
C45 0.0264(11) 0.0505(14) 0.0283(11) -0.0038(10) 0.0025(9) 0.0047(10)
C46 0.0368(13) 0.0532(15) 0.0269(11) -0.0167(11) -0.0058(10) 0.0162(11)
C47 0.0356(12) 0.0389(13) 0.0354(12) -0.0172(10) -0.0148(10) 0.0113(10)
C48 0.0248(10) 0.0301(11) 0.0307(11) -0.0091(9) -0.0069(8) 0.0045(8)
F16 0.0283(7) 0.0327(7) 0.0418(8) -0.0046(6) -0.0001(6) -0.0055(5)
F17 0.0369(8) 0.0652(11) 0.0439(9) -0.0052(8) 0.0141(7) -0.0016(7)
F18 0.0539(10) 0.0772(12) 0.0412(9) -0.0314(9) -0.0005(7) 0.0185(8)
F19 0.0518(9) 0.0451(9) 0.0575(10) -0.0322(8) -0.0194(8) 0.0121(7)
F20 0.0289(7) 0.0334(7) 0.0493(8) -0.0175(6) -0.0040(6) -0.0032(5)

loop_
_atom_type_symbol
_atom_type_scat_dispersion_real
_atom_type_scat_dispersion_imag
_atom_type_scat_Cromer_Mann_a1
_atom_type_scat_Cromer_Mann_b1
_atom_type_scat_Cromer_Mann_a2
_atom_type_scat_Cromer_Mann_b2
_atom_type_scat_Cromer_Mann_a3
_atom_type_scat_Cromer_Mann_b3
_atom_type_scat_Cromer_Mann_a4
_atom_type_scat_Cromer_Mann_b4
_atom_type_scat_Cromer_Mann_c
_atom_type_scat_source
'C   ' 0.0033 0.0016 2.3100 20.8439 1.0200 10.2075 1.5886 0.5687 0.8650 51.6512 0.2156 International_Tables_Vol_IV_Table_2.2B
'H   ' 0.0000 0.0000 0.4930 10.5109 0.3229 26.1257 0.1402 3.1424 0.0408 57.7998 0.0030 International_Tables_Vol_IV_Table_2.2B
'B   ' 0.0013 0.0007 2.0545 23.2185 1.3326 1.0210 1.0979 60.3498 0.7068 0.1403 -0.1932 International_Tables_Vol_IV_Table_2.2B
'F   ' 0.0171 0.0103 3.5392 10.2825 2.6412 4.2944 1.5170 0.2615 1.0243 26.1476 0.2776 International_Tables_Vol_IV_Table_2.2B
'N   ' 0.0061 0.0033 12.2126 0.0057 3.1322 9.8933 2.0125 28.9975 1.1663 0.5826 -11.5290 International_Tables_Vol_IV_Table_2.2B
'Si  ' 0.0817 0.0704 6.2915 2.4386 3.0353 32.3337 1.9891 0.6785 1.5410 81.6937 1.1407 International_Tables_Vol_IV_Table_2.2B
'Ti  ' 0.2776 0.4457 9.7595 7.8508 7.3558 0.5000 1.6991 35.6338 1.9021 116.1050 1.2807 International_Tables_Vol_IV_Table_2.2B

loop_
_geom_angle_atom_site_label_1
_geom_angle_atom_site_label_2
_geom_angle_atom_site_label_3
_geom_angle
_geom_angle_publ_flag
N6 Ti1 N5 77.06(6) yes
N6 Ti1 N4 72.96(6) yes
N5 Ti1 N4 72.96(6) yes
N6 Ti1 N3 155.59(7) yes
N5 Ti1 N3 104.38(6) yes
N4 Ti1 N3 84.07(6) yes
N6 Ti1 C5 133.90(6) yes
N5 Ti1 C5 133.79(6) yes
N4 Ti1 C5 84.30(6) yes
N3 Ti1 C5 32.07(6) yes
N6 Ti1 N2 104.97(6) yes
N5 Ti1 N2 156.84(7) yes
N4 Ti1 N2 85.46(6) yes
N3 Ti1 N2 64.18(6) yes
C5 Ti1 N2 32.11(6) yes
N6 Ti1 N1 97.25(8) yes
N5 Ti1 N1 96.68(7) yes
N4 Ti1 N1 166.92(7) yes
N3 Ti1 N1 106.66(8) yes
C5 Ti1 N1 108.77(7) yes
N2 Ti1 N1 105.80(8) yes
C1 N1 Ti1 177.77(15) yes
C4 C1 C3 111.1(3) yes
C4 C1 C2 108.5(3) yes
C3 C1 C2 108.4(3) yes
C4 C1 N1 110.3(2) yes
C3 C1 N1 110.7(3) yes
C2 C1 N1 107.8(2) yes
C54 C1 C53 104.9(5) yes
C54 C1 C52 111.2(5) yes
C53 C1 C52 107.2(5) yes
C54 C1 N1 112.9(3) yes
C53 C1 N1 108.0(3) yes
C52 C1 N1 112.2(4) yes
H23 C2 H22 109.480 no
H23 C2 H21 109.468 no
H22 C2 H21 109.483 no
H23 C2 C1 109.461 no
H22 C2 C1 109.472 no
H21 C2 C1 109.463 no
H33 C3 H32 109.476 no
H33 C3 H31 109.471 no
H32 C3 H31 109.481 no
H33 C3 C1 109.463 no
H32 C3 C1 109.470 no
H31 C3 C1 109.467 no
H43 C4 H42 109.476 no
H43 C4 H41 109.485 no
H42 C4 H41 109.463 no
H43 C4 C1 109.476 no
H42 C4 C1 109.460 no
H41 C4 C1 109.467 no
H523 C52 H522 109.477 no
H523 C52 H521 109.456 no
H522 C52 H521 109.499 no
H523 C52 C1 109.449 no
H522 C52 C1 109.481 no
H521 C52 C1 109.466 no
H533 C53 H532 109.475 no
H533 C53 H531 109.469 no
H532 C53 H531 109.484 no
H533 C53 C1 109.461 no
H532 C53 C1 109.472 no
H531 C53 C1 109.468 no
H543 C54 H542 109.484 no
H543 C54 H541 109.496 no
H542 C54 H541 109.456 no
H543 C54 C1 109.480 no
H542 C54 C1 109.451 no
H541 C54 C1 109.460 no
C6 N2 C5 119.40(17) yes
C6 N2 Ti1 147.10(14) yes
C5 N2 Ti1 91.33(12) yes
C9 C5 N3 124.12(17) yes
C9 C5 N2 121.94(18) yes
N3 C5 N2 113.92(17) yes
C9 C5 Ti1 178.47(14) yes
N3 C5 Ti1 57.38(10) yes
N2 C5 Ti1 56.56(10) yes
C13 N3 Ti1 146.89(13) yes
C13 N3 C5 120.17(17) yes
Ti1 N3 C5 90.55(12) yes
H61 C6 C8 107.249 no
H61 C6 C7 107.719 no
C8 C6 C7 111.1(3) yes
H61 C6 N2 106.656 no
C8 C6 N2 112.10(19) yes
C7 C6 N2 111.67(19) yes
H73 C7 H72 109.476 no
H73 C7 H71 109.476 no
H72 C7 H71 109.476 no
H73 C7 C6 109.466 no
H72 C7 C6 109.467 no
H71 C7 C6 109.467 no
H83 C8 H82 109.476 no
H83 C8 H81 109.476 no
H82 C8 H81 109.476 no
H83 C8 C6 109.467 no
H82 C8 C6 109.467 no
H81 C8 C6 109.467 no
H92 C9 H91 109.467 no
H92 C9 Si1 107.271 no
H91 C9 Si1 107.271 no
H92 C9 C5 107.271 no
H91 C9 C5 107.271 no
Si1 C9 C5 118.11(15) yes
C12 Si1 C11 110.84(14) yes
C12 Si1 C10 111.33(13) yes
C11 Si1 C10 108.70(14) yes
C12 Si1 C9 109.04(11) yes
C11 Si1 C9 108.98(11) yes
C10 Si1 C9 107.88(11) yes
H103 C10 H102 109.476 no
H103 C10 H101 109.476 no
H102 C10 H101 109.476 no
H103 C10 Si1 109.467 no
H102 C10 Si1 109.467 no
H101 C10 Si1 109.467 no
H113 C11 H112 109.476 no
H113 C11 H111 109.476 no
H112 C11 H111 109.476 no
H113 C11 Si1 109.466 no
H112 C11 Si1 109.467 no
H111 C11 Si1 109.467 no
H123 C12 H122 109.476 no
H123 C12 H121 109.476 no
H122 C12 H121 109.476 no
H123 C12 Si1 109.467 no
H122 C12 Si1 109.466 no
H121 C12 Si1 109.467 no
H131 C13 C15 106.542 no
H131 C13 C14 109.754 no
C15 C13 C14 110.2(2) yes
H131 C13 N3 106.260 no
C15 C13 N3 113.43(18) yes
C14 C13 N3 110.46(19) yes
H143 C14 H142 109.476 no
H143 C14 H141 109.476 no
H142 C14 H141 109.476 no
H143 C14 C13 109.467 no
H142 C14 C13 109.466 no
H141 C14 C13 109.467 no
H153 C15 H152 109.476 no
H153 C15 H151 109.476 no
H152 C15 H151 109.476 no
H153 C15 C13 109.466 no
H152 C15 C13 109.467 no
H151 C15 C13 109.466 no
C22 N4 C21 102.9(2) yes
C22 N4 C16 114.3(2) yes
C21 N4 C16 108.6(3) yes
C22 N4 Ti1 116.04(13) yes
C21 N4 Ti1 102.10(19) yes
C16 N4 Ti1 111.46(18) yes
C22 N4 C71 115.9(3) yes
C22 N4 C66 99.4(2) yes
C71 N4 C66 113.0(3) yes
C22 N4 Ti1 116.04(13) yes
C71 N4 Ti1 110.0(2) yes
C66 N4 Ti1 101.00(19) yes
C23 N5 C18 115.6(2) yes
C23 N5 C17 102.4(2) yes
C18 N5 C17 109.7(3) yes
C23 N5 Ti1 109.43(13) yes
C18 N5 Ti1 110.94(18) yes
C17 N5 Ti1 108.24(19) yes
C23 N5 C68 101.3(2) yes
C23 N5 C67 113.9(2) yes
C68 N5 C67 110.2(3) yes
C23 N5 Ti1 109.43(13) yes
C68 N5 Ti1 101.7(2) yes
C67 N5 Ti1 118.2(2) yes
C24 N6 C20 113.5(2) yes
C24 N6 C19 101.1(2) yes
C20 N6 C19 109.5(3) yes
C24 N6 Ti1 111.15(14) yes
C20 N6 Ti1 117.9(2) yes
C19 N6 Ti1 101.67(19) yes
C24 N6 C70 101.0(3) yes
C24 N6 C69 115.0(3) yes
C70 N6 C69 112.3(3) yes
C24 N6 Ti1 111.15(14) yes
C70 N6 Ti1 105.8(2) yes
C69 N6 Ti1 110.8(2) yes
H162 C16 H161 109.467 no
H162 C16 C17 109.636 no
H161 C16 C17 109.636 no
H162 C16 N4 109.635 no
H161 C16 N4 109.636 no
C17 C16 N4 108.8(3) yes
H172 C17 H171 109.467 no
H172 C17 C16 108.689 no
H171 C17 C16 108.688 no
H172 C17 N5 108.689 no
H171 C17 N5 108.688 no
C16 C17 N5 112.6(3) yes
H182 C18 H181 109.466 no
H182 C18 C19 108.601 no
H181 C18 C19 108.603 no
H182 C18 N5 108.602 no
H181 C18 N5 108.603 no
C19 C18 N5 112.9(3) yes
H192 C19 H191 109.466 no
H192 C19 C18 109.053 no
H191 C19 C18 109.052 no
H192 C19 N6 109.053 no
H191 C19 N6 109.052 no
C18 C19 N6 111.1(3) yes
H202 C20 H201 109.466 no
H202 C20 C21 109.113 no
H201 C20 C21 109.113 no
H202 C20 N6 109.113 no
H201 C20 N6 109.113 no
C21 C20 N6 110.9(3) yes
H212 C21 H211 109.466 no
H212 C21 C20 108.801 no
H211 C21 C20 108.800 no
H212 C21 N4 108.801 no
H211 C21 N4 108.800 no
C20 C21 N4 112.1(3) yes
H662 C66 H661 109.467 no
H662 C66 C67 109.004 no
H661 C66 C67 109.005 no
H662 C66 N4 109.004 no
H661 C66 N4 109.005 no
C67 C66 N4 111.3(3) yes
H672 C67 H671 109.467 no
H672 C67 N5 108.921 no
H671 C67 N5 108.921 no
H672 C67 C66 108.921 no
H671 C67 C66 108.920 no
N5 C67 C66 111.7(4) yes
H682 C68 H681 109.467 no
H682 C68 C69 109.341 no
H681 C68 C69 109.342 no
H682 C68 N5 109.342 no
H681 C68 N5 109.343 no
C69 C68 N5 110.0(4) yes
H692 C69 H691 109.467 no
H692 C69 N6 108.856 no
H691 C69 N6 108.855 no
H692 C69 C68 108.856 no
H691 C69 C68 108.855 no
N6 C69 C68 111.9(4) yes
H702 C70 H701 109.467 no
H702 C70 C71 108.677 no
H701 C70 C71 108.678 no
H702 C70 N6 108.677 no
H701 C70 N6 108.677 no
C71 C70 N6 112.6(4) yes
H712 C71 H711 109.467 no
H712 C71 N4 109.077 no
H711 C71 N4 109.078 no
H712 C71 C70 109.077 no
H711 C71 C70 109.078 no
N4 C71 C70 111.0(4) yes
H223 C22 H222 109.476 no
H223 C22 H221 109.476 no
H222 C22 H221 109.476 no
H223 C22 N4 109.466 no
H222 C22 N4 109.467 no
H221 C22 N4 109.466 no
H233 C23 H232 109.476 no
H233 C23 H231 109.476 no
H232 C23 H231 109.476 no
H233 C23 N5 109.467 no
H232 C23 N5 109.467 no
H231 C23 N5 109.467 no
H243 C24 H242 109.476 no
H243 C24 H241 109.476 no
H242 C24 H241 109.476 no
H243 C24 N6 109.467 no
H242 C24 N6 109.467 no
H241 C24 N6 109.467 no
C43 B1 C37 114.00(16) yes
C43 B1 C31 101.53(16) yes
C37 B1 C31 113.72(16) yes
C43 B1 C25 113.01(16) yes
C37 B1 C25 100.54(16) yes
C31 B1 C25 114.65(16) yes
C30 C25 C26 113.22(18) yes
C30 C25 B1 127.65(18) yes
C26 C25 B1 118.64(17) yes
F1 C26 C27 116.12(19) yes
F1 C26 C25 119.01(18) yes
C27 C26 C25 124.87(19) yes
F2 C27 C28 119.62(19) yes
F2 C27 C26 121.3(2) yes
C28 C27 C26 119.12(19) yes
F3 C28 C29 120.74(19) yes
F3 C28 C27 120.24(19) yes
C29 C28 C27 119.02(19) yes
F4 C29 C30 120.39(18) yes
F4 C29 C28 119.89(18) yes
C30 C29 C28 119.71(19) yes
F5 C30 C25 120.97(18) yes
F5 C30 C29 115.00(17) yes
C25 C30 C29 124.02(19) yes
C36 C31 C32 113.08(18) yes
C36 C31 B1 126.81(18) yes
C32 C31 B1 119.51(18) yes
F6 C32 C33 115.99(19) yes
F6 C32 C31 119.28(18) yes
C33 C32 C31 124.7(2) yes
F7 C33 C34 119.7(2) yes
F7 C33 C32 120.9(2) yes
C34 C33 C32 119.4(2) yes
F8 C34 C35 120.7(2) yes
F8 C34 C33 120.5(2) yes
C35 C34 C33 118.8(2) yes
F9 C35 C36 120.4(2) yes
F9 C35 C34 119.9(2) yes
C36 C35 C34 119.7(2) yes
F10 C36 C31 121.17(19) yes
F10 C36 C35 114.53(19) yes
C31 C36 C35 124.3(2) yes
C42 C37 C38 113.39(19) yes
C42 C37 B1 127.16(18) yes
C38 C37 B1 118.71(18) yes
F11 C38 C39 116.0(2) yes
F11 C38 C37 119.24(19) yes
C39 C38 C37 124.7(2) yes
F12 C39 C40 119.8(2) yes
F12 C39 C38 120.9(2) yes
C40 C39 C38 119.2(2) yes
F13 C40 C41 120.5(2) yes
F13 C40 C39 120.4(2) yes
C41 C40 C39 119.0(2) yes
F14 C41 C42 120.0(2) yes
F14 C41 C40 119.9(2) yes
C42 C41 C40 120.1(2) yes
F15 C42 C37 121.37(19) yes
F15 C42 C41 115.10(19) yes
C37 C42 C41 123.5(2) yes
C48 C43 C44 113.25(19) yes
C48 C43 B1 126.91(19) yes
C44 C43 B1 119.37(18) yes
F16 C44 C45 116.3(2) yes
F16 C44 C43 119.10(19) yes
C45 C44 C43 124.6(2) yes
F17 C45 C46 119.8(2) yes
F17 C45 C44 121.0(2) yes
C46 C45 C44 119.2(2) yes
F18 C46 C47 121.0(2) yes
F18 C46 C45 119.7(2) yes
C47 C46 C45 119.3(2) yes
F19 C47 C48 120.5(2) yes
F19 C47 C46 119.9(2) yes
C48 C47 C46 119.7(2) yes
F20 C48 C47 114.8(2) yes
F20 C48 C43 121.28(19) yes
C47 C48 C43 123.9(2) yes

loop_
_geom_bond_atom_site_label_1
_geom_bond_atom_site_label_2
_geom_bond_distance
_geom_bond_publ_flag
Ti1 N6 2.2968(17) yes
Ti1 N5 2.2787(17) yes
Ti1 N4 2.5252(18) yes
Ti1 N3 2.1276(16) yes
Ti1 C5 2.526(2) yes
Ti1 N2 2.1083(17) yes
Ti1 N1 1.7085(18) yes
N1 C1 1.465(3) yes
C1 C4 1.531(5) yes
C1 C3 1.509(5) yes
C1 C2 1.562(5) yes
C1 C54 1.547(6) yes
C1 C53 1.583(7) yes
C1 C52 1.502(7) yes
C2 H23 1.000 no
C2 H22 1.000 no
C2 H21 1.000 no
C3 H33 1.000 no
C3 H32 1.000 no
C3 H31 1.000 no
C4 H43 1.000 no
C4 H42 1.000 no
C4 H41 1.000 no
C52 H523 1.000 no
C52 H522 1.000 no
C52 H521 1.000 no
C53 H533 1.000 no
C53 H532 1.000 no
C53 H531 1.000 no
C54 H543 1.000 no
C54 H542 1.000 no
C54 H541 1.000 no
N2 C6 1.468(3) yes
N2 C5 1.343(3) yes
C5 C9 1.498(3) yes
C5 N3 1.341(3) yes
N3 C13 1.472(2) yes
C6 H61 1.000 no
C6 C8 1.521(4) yes
C6 C7 1.508(4) yes
C7 H73 1.000 no
C7 H72 1.000 no
C7 H71 1.000 no
C8 H83 1.000 no
C8 H82 1.000 no
C8 H81 1.000 no
C9 H92 1.000 no
C9 H91 1.000 no
C9 Si1 1.882(2) yes
Si1 C12 1.843(3) yes
Si1 C11 1.845(3) yes
Si1 C10 1.847(3) yes
C10 H103 1.000 no
C10 H102 1.000 no
C10 H101 1.000 no
C11 H113 1.000 no
C11 H112 1.000 no
C11 H111 1.000 no
C12 H123 1.000 no
C12 H122 1.000 no
C12 H121 1.000 no
C13 H131 1.000 no
C13 C15 1.514(3) yes
C13 C14 1.518(4) yes
C14 H143 1.000 no
C14 H142 1.000 no
C14 H141 1.000 no
C15 H153 1.000 no
C15 H152 1.000 no
C15 H151 1.000 no
N4 C22 1.470(3) yes
N4 C21 1.534(5) yes
N4 C16 1.480(4) yes
N4 C22 1.470(3) yes
N4 C71 1.433(5) yes
N4 C66 1.523(5) yes
N5 C23 1.479(3) yes
N5 C18 1.487(4) yes
N5 C17 1.534(4) yes
N5 C23 1.479(3) yes
N5 C68 1.521(5) yes
N5 C67 1.448(5) yes
N6 C24 1.468(3) yes
N6 C20 1.500(5) yes
N6 C19 1.519(5) yes
N6 C24 1.468(3) yes
N6 C70 1.499(5) yes
N6 C69 1.480(5) yes
C16 H162 1.000 no
C16 H161 1.000 no
C16 C17 1.510(6) yes
C17 H172 1.000 no
C17 H171 1.000 no
C18 H182 1.000 no
C18 H181 1.000 no
C18 C19 1.501(6) yes
C19 H192 1.000 no
C19 H191 1.000 no
C20 H202 1.000 no
C20 H201 1.000 no
C20 C21 1.501(6) yes
C21 H212 1.000 no
C21 H211 1.000 no
C66 H662 1.000 no
C66 H661 1.000 no
C66 C67 1.515(6) yes
C67 H672 1.000 no
C67 H671 1.000 no
C68 H682 1.000 no
C68 H681 1.000 no
C68 C69 1.526(6) yes
C69 H692 1.000 no
C69 H691 1.000 no
C70 H702 1.000 no
C70 H701 1.000 no
C70 C71 1.507(7) yes
C71 H712 1.000 no
C71 H711 1.000 no
C22 H223 1.000 no
C22 H222 1.000 no
C22 H221 1.000 no
C23 H233 1.000 no
C23 H232 1.000 no
C23 H231 1.000 no
C24 H243 1.000 no
C24 H242 1.000 no
C24 H241 1.000 no
B1 C43 1.656(3) yes
B1 C37 1.657(3) yes
B1 C31 1.656(3) yes
B1 C25 1.655(3) yes
C25 C30 1.382(3) yes
C25 C26 1.395(3) yes
C26 F1 1.353(2) yes
C26 C27 1.372(3) yes
C27 F2 1.342(2) yes
C27 C28 1.380(3) yes
C28 F3 1.347(2) yes
C28 C29 1.371(3) yes
C29 F4 1.349(2) yes
C29 C30 1.388(3) yes
C30 F5 1.355(2) yes
C31 C36 1.386(3) yes
C31 C32 1.392(3) yes
C32 F6 1.353(2) yes
C32 C33 1.379(3) yes
C33 F7 1.348(3) yes
C33 C34 1.377(3) yes
C34 F8 1.342(3) yes
C34 C35 1.374(3) yes
C35 F9 1.346(3) yes
C35 C36 1.387(3) yes
C36 F10 1.355(3) yes
C37 C42 1.388(3) yes
C37 C38 1.391(3) yes
C38 F11 1.352(2) yes
C38 C39 1.375(3) yes
C39 F12 1.350(3) yes
C39 C40 1.374(4) yes
C40 F13 1.353(3) yes
C40 C41 1.367(4) yes
C41 F14 1.353(3) yes
C41 C42 1.388(3) yes
C42 F15 1.352(3) yes
C43 C48 1.394(3) yes
C43 C44 1.390(3) yes
C44 F16 1.356(3) yes
C44 C45 1.378(3) yes
C45 F17 1.343(3) yes
C45 C46 1.377(4) yes
C46 F18 1.350(3) yes
C46 C47 1.367(4) yes
C47 F19 1.349(3) yes
C47 C48 1.386(3) yes
C48 F20 1.345(3) yes
